data_2015826
loop_
_publ_author_name
'Yoriko Sonoda'
'Seiji Tsuzuki'
'Nobuyuki Tamaoki'
'Midori Goto'

_publ_section_title
;Four
 (<i>E</i>,<i>Z</i>,<i>E</i>)-1-(4-alkoxyphenyl)-6-(4-nitrophenyl)hexa-1,3,5-trienes
;
_journal_coeditor_code AV3067
_journal_issue 3
_journal_name_full 'Acta Crystallographica Section C'
_journal_page_first o196
_journal_page_last o200
_journal_paper_doi 10.1107/S0108270107005690
_journal_volume 63
_journal_year 2007
_chemical_formula_iupac 'C19 H17 N1 O3'
_chemical_formula_moiety 'C19 H17 N1 O3'
_chemical_formula_sum 'C19 H17 N O3'
_chemical_formula_weight 307.34
_chemical_name_systematic
;
(E,Z,E)-1-(4-methoxyphenyl)-6-(4-nitrophenyl)hexa-1,3,5-triene
;
_space_group_IT_number 60
_symmetry_cell_setting orthorhombic
_symmetry_space_group_name_Hall '-P 2n 2ab'
_symmetry_space_group_name_H-M 'P b c n'
_atom_sites_solution_hydrogens geom
_atom_sites_solution_primary direct
_atom_sites_solution_secondary difmap
_audit_creation_method SHELXL-97
_cell_angle_alpha 90.00
_cell_angle_beta 90.00
_cell_angle_gamma 90.00
_cell_formula_units_Z 8
_cell_length_a 13.0541(11)
_cell_length_b 6.9672(6)
_cell_length_c 34.604(3)
_cell_measurement_reflns_used 5293
_cell_measurement_temperature 183(2)
_cell_measurement_theta_max 27.605
_cell_measurement_theta_min 2.355
_cell_volume 3147.3(5)
_computing_cell_refinement 'SMART [or SAINT?]'
_computing_data_collection 'SMART (Bruker, 2001)'
_computing_data_reduction 'SAINT (Bruker, 2001)'
_computing_molecular_graphics 'SHELXTL (Sheldrick, 2000)'
_computing_publication_material SHELXTL
_computing_structure_refinement 'SHELXL97 (Sheldrick, 1997)'
_computing_structure_solution 'SHELXS97 (Sheldrick, 1990)'
_diffrn_ambient_temperature 183(2)
_diffrn_detector_area_resol_mean 8.366
_diffrn_measured_fraction_theta_full 1.000
_diffrn_measured_fraction_theta_max 0.951
_diffrn_measurement_device_type 'Bruker SMART CCD area-detector'
_diffrn_measurement_method '\f and \w scans'
_diffrn_radiation_monochromator graphite
_diffrn_radiation_source 'rotating anode'
_diffrn_radiation_type MoK\a
_diffrn_radiation_wavelength 0.71073
_diffrn_reflns_av_R_equivalents 0.0263
_diffrn_reflns_av_sigmaI/netI 0.0249
_diffrn_reflns_limit_h_max 17
_diffrn_reflns_limit_h_min -16
_diffrn_reflns_limit_k_max 9
_diffrn_reflns_limit_k_min -8
_diffrn_reflns_limit_l_max 45
_diffrn_reflns_limit_l_min -34
_diffrn_reflns_number 18236
_diffrn_reflns_theta_full 26.22
_diffrn_reflns_theta_max 28.27
_diffrn_reflns_theta_min 1.18
_diffrn_standards_decay_% 0.0
_diffrn_standards_interval_time 720
_diffrn_standards_number 182
_exptl_absorpt_coefficient_mu 0.088
_exptl_absorpt_correction_T_max 0.9965
_exptl_absorpt_correction_T_min 0.9141
_exptl_absorpt_correction_type multi-scan
_exptl_absorpt_process_details '(SADABS; Sheldrick, 1996)'
_exptl_crystal_colour orange
_exptl_crystal_density_diffrn 1.297
_exptl_crystal_density_method 'not measured'
_exptl_crystal_description rectangular
_exptl_crystal_F_000 1296
_exptl_crystal_size_max 0.30
_exptl_crystal_size_mid 0.10
_exptl_crystal_size_min 0.04
_refine_diff_density_max 0.239
_refine_diff_density_min -0.190
_refine_ls_extinction_method none
_refine_ls_goodness_of_fit_ref 1.066
_refine_ls_hydrogen_treatment constr
_refine_ls_matrix_type full
_refine_ls_number_parameters 209
_refine_ls_number_reflns 3715
_refine_ls_number_restraints 0
_refine_ls_restrained_S_all 1.066
_refine_ls_R_factor_all 0.0597
_refine_ls_R_factor_gt 0.0427
_refine_ls_shift/su_max 0.005
_refine_ls_shift/su_mean 0.001
_refine_ls_structure_factor_coef Fsqd
_refine_ls_weighting_details 'calc w=1/[\s^2^(Fo^2^)+(0.0827P)^2^+0.2636P] where P=(Fo^2^+2Fc^2^)/3'
_refine_ls_weighting_scheme calc
_refine_ls_wR_factor_gt 0.1210
_refine_ls_wR_factor_ref 0.1359
_reflns_number_gt 2905
_reflns_number_total 3715
_reflns_threshold_expression >2sigma(I)
_cod_data_source_file av3067.cif
_cod_data_source_block I
_cod_original_cell_volume 3147.2(5)
_cod_original_sg_symbol_H-M ' P b c n'
_cod_database_code 2015826
_cod_database_fobs_code 2015826

loop_
_symmetry_equiv_pos_as_xyz
'x, y, z'
'-x+1/2, -y+1/2, z+1/2'
'-x, y, -z+1/2'
'x+1/2, -y+1/2, -z'
'-x, -y, -z'
'x-1/2, y-1/2, -z-1/2'
'x, -y, z-1/2'
'-x-1/2, y-1/2, z'

loop_
_atom_site_type_symbol
_atom_site_label
_atom_site_fract_x
_atom_site_fract_y
_atom_site_fract_z
_atom_site_U_iso_or_equiv
_atom_site_adp_type
_atom_site_calc_flag
_atom_site_refinement_flags
_atom_site_occupancy
C C1 0.88041(10) 0.5098(2) 0.95611(4) 0.0397(3) Uani d . 1
C C2 0.86381(11) 0.7040(2) 0.96131(4) 0.0456(4) Uani d . 1
H H2 0.8572 0.7568 0.9865 0.055 Uiso calc R 1
C C3 0.85708(11) 0.8192(2) 0.92906(4) 0.0433(3) Uani d . 1
H H3 0.8454 0.9529 0.9323 0.052 Uiso calc R 1
C C4 0.86695(9) 0.7449(2) 0.89172(4) 0.0377(3) Uani d . 1
C C5 0.88609(11) 0.54830(19) 0.88796(4) 0.0400(3) Uani d . 1
H H5 0.8947 0.4949 0.8629 0.048 Uiso calc R 1
C C6 0.89277(10) 0.4309(2) 0.91968(4) 0.0409(3) Uani d . 1
H H6 0.9057 0.2976 0.9167 0.049 Uiso calc R 1
C C7 0.85465(10) 0.87210(19) 0.85869(4) 0.0413(3) Uani d . 1
H H7 0.8410 1.0030 0.8644 0.050 Uiso calc R 1
C C8 0.86025(10) 0.8263(2) 0.82117(4) 0.0397(3) Uani d . 1
H H8 0.8775 0.6980 0.8145 0.048 Uiso calc R 1
C C9 0.84162(10) 0.96038(19) 0.79042(4) 0.0422(3) Uani d . 1
H H9 0.8265 1.0886 0.7978 0.051 Uiso calc R 1
C C10 0.84339(10) 0.92345(19) 0.75229(4) 0.0416(3) Uani d . 1
H H10 0.8270 1.0277 0.7357 0.050 Uiso calc R 1
C C11 0.86719(9) 0.74411(19) 0.73368(4) 0.0376(3) Uani d . 1
H H11 0.8898 0.6398 0.7492 0.045 Uiso calc R 1
C C12 0.85890(10) 0.71789(19) 0.69554(4) 0.0381(3) Uani d . 1
H H12 0.8378 0.8264 0.6810 0.046 Uiso calc R 1
C C13 0.87831(9) 0.54296(18) 0.67359(4) 0.0350(3) Uani d . 1
C C14 0.85294(10) 0.53563(19) 0.63447(4) 0.0390(3) Uani d . 1
H H14 0.8261 0.6475 0.6225 0.047 Uiso calc R 1
C C15 0.86538(10) 0.3715(2) 0.61254(4) 0.0402(3) Uani d . 1
H H15 0.8465 0.3709 0.5860 0.048 Uiso calc R 1
C C16 0.90548(9) 0.20826(18) 0.62948(4) 0.0374(3) Uani d . 1
C C17 0.93447(10) 0.21290(18) 0.66831(4) 0.0383(3) Uani d . 1
H H17 0.9642 0.1025 0.6799 0.046 Uiso calc R 1
C C18 0.92020(10) 0.37636(18) 0.68995(4) 0.0369(3) Uani d . 1
H H18 0.9391 0.3764 0.7165 0.044 Uiso calc R 1
C C19 0.89107(13) 0.0236(3) 0.57142(4) 0.0530(4) Uani d . 1
H H19A 0.8182 0.0556 0.5690 0.079 Uiso calc R 1
H H19B 0.9026 -0.1077 0.5622 0.079 Uiso calc R 1
H H19C 0.9317 0.1132 0.5559 0.079 Uiso calc R 1
N N1 0.88338(10) 0.3837(2) 0.98965(3) 0.0478(3) Uani d . 1
O O1 0.87144(11) 0.45429(19) 1.02176(3) 0.0714(4) Uani d . 1
O O2 0.89724(11) 0.21154(17) 0.98479(3) 0.0650(4) Uani d . 1
O O3 0.92112(8) 0.03779(15) 0.61096(3) 0.0490(3) Uani d . 1

loop_
_atom_site_aniso_label
_atom_site_aniso_U_11
_atom_site_aniso_U_22
_atom_site_aniso_U_33
_atom_site_aniso_U_12
_atom_site_aniso_U_13
_atom_site_aniso_U_23
C1 0.0354(6) 0.0482(8) 0.0355(7) -0.0007(6) -0.0010(5) -0.0042(5)
C2 0.0469(8) 0.0523(9) 0.0375(8) 0.0003(6) -0.0011(6) -0.0146(6)
C3 0.0459(7) 0.0402(7) 0.0438(8) 0.0005(6) -0.0005(6) -0.0107(6)
C4 0.0312(6) 0.0415(7) 0.0403(7) -0.0024(5) 0.0019(5) -0.0050(6)
C5 0.0439(7) 0.0415(7) 0.0347(7) 0.0018(6) 0.0059(5) -0.0075(5)
C6 0.0439(7) 0.0407(7) 0.0380(7) 0.0025(6) 0.0036(5) -0.0066(5)
C7 0.0399(7) 0.0365(7) 0.0474(8) 0.0010(5) 0.0036(6) -0.0047(6)
C8 0.0379(7) 0.0358(7) 0.0454(8) 0.0019(5) 0.0027(5) -0.0037(5)
C9 0.0438(7) 0.0340(7) 0.0489(8) 0.0039(5) 0.0032(6) -0.0002(6)
C10 0.0424(7) 0.0364(6) 0.0461(8) 0.0033(5) 0.0021(6) 0.0057(6)
C11 0.0379(6) 0.0336(6) 0.0413(7) 0.0012(5) 0.0009(5) 0.0061(5)
C12 0.0382(7) 0.0352(7) 0.0408(7) 0.0002(5) 0.0006(5) 0.0073(5)
C13 0.0329(6) 0.0367(7) 0.0356(7) -0.0026(5) 0.0005(5) 0.0073(5)
C14 0.0382(7) 0.0410(7) 0.0378(7) 0.0018(5) -0.0020(5) 0.0114(6)
C15 0.0396(7) 0.0511(8) 0.0300(7) -0.0027(6) -0.0024(5) 0.0063(6)
C16 0.0363(6) 0.0398(7) 0.0360(7) -0.0029(5) 0.0025(5) 0.0002(5)
C17 0.0421(7) 0.0364(7) 0.0365(7) 0.0020(5) -0.0014(5) 0.0076(5)
C18 0.0409(7) 0.0387(7) 0.0310(6) -0.0009(5) -0.0031(5) 0.0061(5)
C19 0.0554(9) 0.0641(10) 0.0395(8) -0.0074(7) 0.0014(7) -0.0100(7)
N1 0.0505(7) 0.0578(8) 0.0352(6) 0.0031(6) -0.0021(5) -0.0044(5)
O1 0.1087(11) 0.0737(9) 0.0317(6) 0.0128(7) 0.0002(6) -0.0076(5)
O2 0.0999(10) 0.0511(7) 0.0442(7) 0.0088(6) 0.0002(6) -0.0003(5)
O3 0.0607(6) 0.0471(6) 0.0393(6) 0.0035(5) -0.0029(4) -0.0075(4)

loop_
_atom_type_symbol
_atom_type_description
_atom_type_scat_dispersion_real
_atom_type_scat_dispersion_imag
_atom_type_scat_source
C C 0.0033 0.0016 'International Tables Vol C Tables 4.2.6.8 and 6.1.1.4'
H H 0.0000 0.0000 'International Tables Vol C Tables 4.2.6.8 and 6.1.1.4'
O O 0.0106 0.0060 'International Tables Vol C Tables 4.2.6.8 and 6.1.1.4'
N N 0.0061 0.0033 'International Tables Vol C Tables 4.2.6.8 and 6.1.1.4'

loop_
_geom_angle_atom_site_label_1
_geom_angle_atom_site_label_2
_geom_angle_atom_site_label_3
_geom_angle
_geom_angle_publ_flag
C2 C1 C6 121.69(14) no
C2 C1 N1 119.41(13) no
C6 C1 N1 118.88(14) no
C3 C2 C1 118.36(13) no
C3 C2 H2 120.8 no
C1 C2 H2 120.8 no
C2 C3 C4 121.81(13) no
C2 C3 H3 119.1 no
C4 C3 H3 119.1 no
C3 C4 C5 117.74(13) no
C3 C4 C7 119.35(13) no
C5 C4 C7 122.89(12) no
C6 C5 C4 121.38(13) no
C6 C5 H5 119.3 no
C4 C5 H5 119.3 no
C5 C6 C1 118.98(13) no
C5 C6 H6 120.5 no
C1 C6 H6 120.5 no
C8 C7 C4 127.61(13) no
C8 C7 H7 116.2 no
C4 C7 H7 116.2 no
C7 C8 C9 123.62(13) no
C7 C8 H8 118.2 no
C9 C8 H8 118.2 no
C10 C9 C8 126.83(13) no
C10 C9 H9 116.6 no
C8 C9 H9 116.6 no
C9 C10 C11 127.50(13) no
C9 C10 H10 116.2 no
C11 C10 H10 116.2 no
C12 C11 C10 122.88(12) no
C12 C11 H11 118.6 no
C10 C11 H11 118.6 no
C11 C12 C13 127.90(12) no
C11 C12 H12 116.0 no
C13 C12 H12 116.0 no
C14 C13 C18 117.01(12) no
C14 C13 C12 119.66(11) no
C18 C13 C12 123.32(12) no
C15 C14 C13 122.37(12) no
C15 C14 H14 118.8 no
C13 C14 H14 118.8 no
C14 C15 C16 119.50(12) no
C14 C15 H15 120.3 no
C16 C15 H15 120.3 no
O3 C16 C15 124.99(12) no
O3 C16 C17 115.56(11) no
C15 C16 C17 119.45(12) no
C18 C17 C16 120.42(12) no
C18 C17 H17 119.8 no
C16 C17 H17 119.8 no
C17 C18 C13 121.21(12) no
C17 C18 H18 119.4 no
C13 C18 H18 119.4 no
O3 C19 H19A 109.5 no
O3 C19 H19B 109.5 no
H19A C19 H19B 109.5 no
O3 C19 H19C 109.5 no
H19A C19 H19C 109.5 no
H19B C19 H19C 109.5 no
O2 N1 O1 122.46(14) no
O2 N1 C1 119.03(12) no
O1 N1 C1 118.51(14) no
C16 O3 C19 117.99(11) no

loop_
_geom_bond_atom_site_label_1
_geom_bond_atom_site_label_2
_geom_bond_distance
_geom_bond_publ_flag
C1 C2 1.382(2) no
C1 C6 1.3845(18) no
C1 N1 1.4564(19) no
C2 C3 1.377(2) no
C2 H2 0.9500 no
C3 C4 1.3978(18) no
C3 H3 0.9500 no
C4 C5 1.3985(19) no
C4 C7 1.455(2) no
C5 C6 1.372(2) no
C5 H5 0.9500 no
C6 H6 0.9500 no
C7 C8 1.339(2) no
C7 H7 0.9500 no
C8 C9 1.4369(19) no
C8 H8 0.9500 no
C9 C10 1.345(2) no
C9 H9 0.9500 no
C10 C11 1.4397(19) no
C10 H10 0.9500 no
C11 C12 1.3367(18) no
C11 H11 0.9500 no
C12 C13 1.4582(19) no
C12 H12 0.9500 no
C13 C14 1.3948(19) no
C13 C18 1.4024(17) no
C14 C15 1.382(2) no
C14 H14 0.9500 no
C15 C16 1.3825(18) no
C15 H15 0.9500 no
C16 O3 1.3648(16) no
C16 C17 1.3964(19) no
C17 C18 1.3757(19) no
C17 H17 0.9500 no
C18 H18 0.9500 no
C19 O3 1.4270(18) no
C19 H19A 0.9800 no
C19 H19B 0.9800 no
C19 H19C 0.9800 no
N1 O2 1.2246(18) no
N1 O1 1.2250(16) no

loop_
_geom_torsion_atom_site_label_1
_geom_torsion_atom_site_label_2
_geom_torsion_atom_site_label_3
_geom_torsion_atom_site_label_4
_geom_torsion
_geom_torsion_publ_flag
C6 C1 C2 C3 1.6(2) no
N1 C1 C2 C3 -177.35(12) no
C1 C2 C3 C4 -0.2(2) no
C2 C3 C4 C5 -1.2(2) no
C2 C3 C4 C7 177.31(13) no
C3 C4 C5 C6 1.4(2) no
C7 C4 C5 C6 -177.06(13) no
C4 C5 C6 C1 -0.1(2) no
C2 C1 C6 C5 -1.4(2) no
N1 C1 C6 C5 177.53(12) no
C3 C4 C7 C8 -179.20(13) no
C5 C4 C7 C8 -0.7(2) no
C4 C7 C8 C9 176.58(12) no
C7 C8 C9 C10 -178.23(14) no
C8 C9 C10 C11 -2.0(2) no
C9 C10 C11 C12 174.50(14) no
C10 C11 C12 C13 -178.43(12) no
C11 C12 C13 C14 171.77(13) no
C11 C12 C13 C18 -7.0(2) no
C18 C13 C14 C15 1.67(19) no
C12 C13 C14 C15 -177.17(12) no
C13 C14 C15 C16 -0.8(2) no
C14 C15 C16 O3 179.79(12) no
C14 C15 C16 C17 -1.14(19) no
O3 C16 C17 C18 -178.69(12) no
C15 C16 C17 C18 2.15(19) no
C16 C17 C18 C13 -1.2(2) no
C14 C13 C18 C17 -0.64(19) no
C12 C13 C18 C17 178.15(12) no
C2 C1 N1 O2 179.37(14) no
C6 C1 N1 O2 0.4(2) no
C2 C1 N1 O1 -0.3(2) no
C6 C1 N1 O1 -179.33(14) no
C15 C16 O3 C19 -2.08(19) no
C17 C16 O3 C19 178.81(12) no
